data_1551666
loop_
_publ_author_name
'LIM, Jongwan'
'PARK, Heejun'
'GO, Hangyu'
'LEE, Janghwan'
'RYU, Sanghoon'
'YOSHIOKA, Daisuke'
'MIKURIYA, Masahiro'

_publ_section_title
;
 Trigonal-bipyramidal Copper(II) Cation with a Seven-membered Chelate Ring
 Containing a Disulfide Bond and Distorted Tetrahedral Copper(II) Anion
;
_journal_issue 0
_journal_name_full 'X-ray Structure Analysis Online'
_journal_page_first 13
_journal_paper_doi 10.2116/xraystruct.30.13
_journal_volume 30
_journal_year 2014
_chemical_formula_sum 'C36 H24 Cl6 Cu3 N12 S4'
_chemical_formula_weight 1156.23
_space_group_IT_number 15
_space_group_name_Hall '-C 2yc'
_space_group_name_H-M_alt 'C 1 2/c 1'
_symmetry_cell_setting monoclinic
_symmetry_space_group_name_Hall '-C 2yc'
_symmetry_space_group_name_H-M 'C 1 2/c 1'
_atom_sites_solution_hydrogens geom
_atom_sites_solution_primary direct
_atom_sites_solution_secondary difmap
_audit_creation_method SHELXL-97
_cell_angle_alpha 90.00
_cell_angle_beta 103.642(3)
_cell_angle_gamma 90.00
_cell_formula_units_Z 4
_cell_length_a 28.985(5)
_cell_length_b 8.7403(14)
_cell_length_c 17.380(3)
_cell_measurement_temperature 293(2)
_cell_volume 4278.8(13)
_computing_cell_refinement 'Bruker SMART'
_computing_data_collection 'Bruker SMART'
_computing_data_reduction 'Bruker SAINT'
_computing_molecular_graphics 'Bruker SHELXL'
_computing_publication_material 'Bruker SHELXL'
_computing_structure_refinement 'SHELXL-97 (Sheldrick, 1997)'
_computing_structure_solution 'SHELXS-97 (Sheldrick, 1990)'
_diffrn_ambient_temperature 293(2)
_diffrn_measured_fraction_theta_full 0.999
_diffrn_measured_fraction_theta_max 0.910
_diffrn_measurement_device_type 'CCD area detector'
_diffrn_measurement_method 'psi and omega scans'
_diffrn_radiation_monochromator graphite
_diffrn_radiation_source 'fine-focus sealed tube'
_diffrn_radiation_type MoK\a
_diffrn_radiation_wavelength 0.71073
_diffrn_reflns_av_R_equivalents 0.0300
_diffrn_reflns_av_sigmaI/netI 0.0468
_diffrn_reflns_limit_h_max 19
_diffrn_reflns_limit_h_min -38
_diffrn_reflns_limit_k_max 11
_diffrn_reflns_limit_k_min -10
_diffrn_reflns_limit_l_max 22
_diffrn_reflns_limit_l_min -23
_diffrn_reflns_number 12868
_diffrn_reflns_theta_full 25.00
_diffrn_reflns_theta_max 28.54
_diffrn_reflns_theta_min 1.45
_exptl_absorpt_coefficient_mu 2.094
_exptl_absorpt_correction_T_max 0.7441
_exptl_absorpt_correction_T_min 0.3868
_exptl_absorpt_correction_type empirical
_exptl_absorpt_process_details SADABS
_exptl_crystal_colour green
_exptl_crystal_density_diffrn 1.795
_exptl_crystal_density_method 'not measured'
_exptl_crystal_description needle
_exptl_crystal_F_000 2308
_exptl_crystal_size_max 0.56
_exptl_crystal_size_mid 0.15
_exptl_crystal_size_min 0.15
_refine_diff_density_max 0.901
_refine_diff_density_min -0.275
_refine_diff_density_rms 0.097
_refine_ls_extinction_method none
_refine_ls_goodness_of_fit_ref 1.024
_refine_ls_hydrogen_treatment constr
_refine_ls_matrix_type full
_refine_ls_number_parameters 276
_refine_ls_number_reflns 4959
_refine_ls_number_restraints 0
_refine_ls_restrained_S_all 1.024
_refine_ls_R_factor_all 0.0701
_refine_ls_R_factor_gt 0.0499
_refine_ls_shift/su_max 0.000
_refine_ls_shift/su_mean 0.000
_refine_ls_structure_factor_coef Fsqd
_refine_ls_weighting_details 'calc w=1/[\s^2^(Fo^2^)+(0.0540P)^2^+0.0000P] where P=(Fo^2^+2Fc^2^)/3'
_refine_ls_weighting_scheme calc
_refine_ls_wR_factor_gt 0.1042
_refine_ls_wR_factor_ref 0.1115
_reflns_number_gt 3711
_reflns_number_total 4959
_reflns_threshold_expression >2sigma(I)
_cod_data_source_file 30_13_1.txt
_cod_data_source_block cuss11
_cod_depositor_comments
;
The following automatic conversions were performed:

'_symmetry_cell_setting' value 'Monoclinic' changed to 'monoclinic'
according to
/home/andrius/struct/COD-crude-data/automatic-downloads/current/J-STAGE/lib/dictionaries/cif_core.dic
dictionary named 'cif_core.dic' version 2.4.2 from 2011-04-26.

Automatic conversion script
Id: cif_fix_values 6524 2018-11-02 12:15:13Z antanas 
;
_cod_original_cell_volume 4278.7(12)
_cod_original_sg_symbol_H-M C2/c
_cod_database_code 1551666

loop_
_symmetry_equiv_pos_as_xyz
'x, y, z'
'-x, y, -z+1/2'
'x+1/2, y+1/2, z'
'-x+1/2, y+1/2, -z+1/2'
'-x, -y, -z'
'x, -y, z-1/2'
'-x+1/2, -y+1/2, -z'
'x+1/2, -y+1/2, z-1/2'

loop_
_atom_site_label
_atom_site_type_symbol
_atom_site_fract_x
_atom_site_fract_y
_atom_site_fract_z
_atom_site_U_iso_or_equiv
_atom_site_adp_type
_atom_site_occupancy
_atom_site_symmetry_multiplicity
_atom_site_calc_flag
_atom_site_refinement_flags
Cu1 Cu 0.153487(16) 0.96624(5) 0.10929(2) 0.03339(13) Uani 1 1 d .
Cu2 Cu 0.0000 0.65633(7) 0.2500 0.03872(17) Uani 1 2 d S
S1 S 0.16514(4) 0.67954(11) -0.01865(5) 0.0458(3) Uani 1 1 d .
S2 S 0.12709(5) 0.55197(11) 0.04162(6) 0.0543(3) Uani 1 1 d .
Cl1 Cl 0.21724(4) 1.04505(13) 0.06096(6) 0.0553(3) Uani 1 1 d .
Cl2 Cl 0.05539(4) 0.55859(13) 0.34879(6) 0.0589(3) Uani 1 1 d .
Cl3 Cl 0.04823(4) 0.77228(13) 0.18231(6) 0.0521(3) Uani 1 1 d .
N1 N 0.09578(11) 1.1074(3) 0.10844(15) 0.0319(6) Uani 1 1 d .
N2 N 0.11398(10) 0.9232(3) 0.00063(15) 0.0324(7) Uani 1 1 d .
N3 N 0.15942(10) 0.7461(3) 0.16723(15) 0.0317(6) Uani 1 1 d .
N4 N 0.18654(11) 1.0235(3) 0.21821(16) 0.0346(7) Uani 1 1 d .
N5 N 0.13963(14) 0.4880(4) 0.1874(2) 0.0517(9) Uani 1 1 d .
N6 N 0.10886(12) 0.8411(4) -0.13090(17) 0.0466(8) Uani 1 1 d .
C1 C 0.08561(14) 1.1881(4) 0.1671(2) 0.0399(9) Uani 1 1 d .
H1A H 0.1058 1.1805 0.2172 0.048 Uiso 1 1 calc R
C2 C 0.04689(16) 1.2817(4) 0.1572(2) 0.0488(10) Uani 1 1 d .
H2A H 0.0405 1.3335 0.2002 0.059 Uiso 1 1 calc R
C3 C 0.01762(17) 1.2984(5) 0.0834(2) 0.0570(12) Uani 1 1 d .
H3A H -0.0085 1.3632 0.0752 0.068 Uiso 1 1 calc R
C4 C 0.02776(16) 1.2170(5) 0.0212(2) 0.0524(11) Uani 1 1 d .
H4A H 0.0087 1.2263 -0.0298 0.063 Uiso 1 1 calc R
C5 C 0.06660(14) 1.1222(4) 0.0363(2) 0.0367(8) Uani 1 1 d .
C6 C 0.07961(14) 1.0274(4) -0.0249(2) 0.0376(8) Uani 1 1 d .
C7 C 0.05924(17) 1.0420(5) -0.1049(2) 0.0567(12) Uani 1 1 d .
H7A H 0.0347 1.1107 -0.1238 0.068 Uiso 1 1 calc R
C8 C 0.07686(18) 0.9506(5) -0.1549(2) 0.0630(14) Uani 1 1 d .
H8A H 0.0658 0.9659 -0.2091 0.076 Uiso 1 1 calc R
C9 C 0.12504(13) 0.8315(4) -0.0535(2) 0.0361(8) Uani 1 1 d .
C10 C 0.14482(13) 0.6060(4) 0.1427(2) 0.0385(8) Uani 1 1 d .
C11 C 0.14833(16) 0.5132(5) 0.2640(3) 0.0551(12) Uani 1 1 d .
H11A H 0.1424 0.4353 0.2968 0.066 Uiso 1 1 calc R
C12 C 0.16591(15) 0.6500(5) 0.2976(2) 0.0484(10) Uani 1 1 d .
H12A H 0.1736 0.6640 0.3522 0.058 Uiso 1 1 calc R
C13 C 0.17162(12) 0.7647(4) 0.2470(2) 0.0344(8) Uani 1 1 d .
C14 C 0.19055(12) 0.9169(4) 0.27429(19) 0.0348(8) Uani 1 1 d .
C15 C 0.21262(15) 0.9480(5) 0.3523(2) 0.0505(11) Uani 1 1 d .
H15A H 0.2162 0.8720 0.3907 0.061 Uiso 1 1 calc R
C16 C 0.22915(15) 1.0931(6) 0.3719(2) 0.0563(12) Uani 1 1 d .
H16A H 0.2433 1.1172 0.4242 0.068 Uiso 1 1 calc R
C17 C 0.22480(14) 1.2025(5) 0.3143(2) 0.0497(10) Uani 1 1 d .
H17A H 0.2361 1.3011 0.3270 0.060 Uiso 1 1 calc R
C18 C 0.20341(14) 1.1644(4) 0.2375(2) 0.0439(9) Uani 1 1 d .
H18A H 0.2006 1.2380 0.1981 0.053 Uiso 1 1 calc R

loop_
_atom_site_aniso_label
_atom_site_aniso_U_11
_atom_site_aniso_U_22
_atom_site_aniso_U_33
_atom_site_aniso_U_23
_atom_site_aniso_U_13
_atom_site_aniso_U_12
Cu1 0.0399(3) 0.0323(2) 0.0249(2) -0.00227(16) 0.00156(17) 0.0014(2)
Cu2 0.0358(4) 0.0398(3) 0.0412(4) 0.000 0.0106(3) 0.000
S1 0.0529(6) 0.0458(5) 0.0372(5) -0.0033(4) 0.0075(4) 0.0181(5)
S2 0.0734(8) 0.0340(5) 0.0497(6) -0.0072(4) 0.0033(5) -0.0076(5)
Cl1 0.0557(6) 0.0719(7) 0.0415(5) -0.0053(5) 0.0179(5) -0.0158(6)
Cl2 0.0507(6) 0.0690(7) 0.0572(6) 0.0287(5) 0.0131(5) 0.0096(6)
Cl3 0.0361(5) 0.0706(7) 0.0497(6) 0.0207(5) 0.0105(4) 0.0040(5)
N1 0.0384(17) 0.0264(14) 0.0317(14) 0.0005(11) 0.0098(12) -0.0015(13)
N2 0.0370(17) 0.0323(14) 0.0253(13) -0.0029(11) 0.0023(12) 0.0062(13)
N3 0.0309(15) 0.0319(15) 0.0312(14) 0.0028(11) 0.0049(12) 0.0022(13)
N4 0.0346(16) 0.0368(15) 0.0299(14) -0.0051(12) 0.0023(12) -0.0022(14)
N5 0.064(3) 0.0348(17) 0.057(2) 0.0090(15) 0.0150(19) -0.0005(17)
N6 0.053(2) 0.056(2) 0.0274(15) -0.0052(13) 0.0030(14) 0.0130(18)
C1 0.049(2) 0.040(2) 0.0319(18) -0.0046(15) 0.0135(17) -0.0073(19)
C2 0.058(3) 0.045(2) 0.047(2) -0.0090(18) 0.021(2) 0.005(2)
C3 0.057(3) 0.054(3) 0.061(3) -0.002(2) 0.018(2) 0.021(2)
C4 0.056(3) 0.057(2) 0.042(2) -0.0008(18) 0.0062(19) 0.021(2)
C5 0.044(2) 0.0338(18) 0.0340(18) 0.0012(14) 0.0118(16) 0.0050(17)
C6 0.040(2) 0.0370(19) 0.0327(18) -0.0008(14) 0.0026(15) 0.0066(17)
C7 0.067(3) 0.065(3) 0.0309(19) 0.0000(18) -0.0029(19) 0.029(2)
C8 0.075(3) 0.078(3) 0.029(2) -0.0032(19) -0.002(2) 0.031(3)
C9 0.034(2) 0.0392(19) 0.0329(18) -0.0026(14) 0.0041(15) 0.0036(17)
C10 0.036(2) 0.0318(18) 0.048(2) 0.0024(16) 0.0088(17) 0.0027(17)
C11 0.060(3) 0.041(2) 0.069(3) 0.020(2) 0.023(2) 0.007(2)
C12 0.051(3) 0.056(2) 0.039(2) 0.0133(18) 0.0123(18) 0.008(2)
C13 0.0264(17) 0.0426(19) 0.0336(18) 0.0064(14) 0.0057(14) 0.0041(16)
C14 0.0290(18) 0.047(2) 0.0285(17) -0.0012(14) 0.0067(14) 0.0016(17)
C15 0.046(2) 0.073(3) 0.0286(19) -0.0005(18) 0.0009(17) -0.002(2)
C16 0.043(2) 0.090(3) 0.032(2) -0.020(2) 0.0008(18) -0.011(2)
C17 0.036(2) 0.059(3) 0.054(2) -0.025(2) 0.0105(19) -0.012(2)
C18 0.046(2) 0.042(2) 0.042(2) -0.0086(16) 0.0095(18) -0.0072(19)

loop_
_atom_type_symbol
_atom_type_description
_atom_type_scat_dispersion_real
_atom_type_scat_dispersion_imag
_atom_type_scat_source
C C 0.0033 0.0016 'International Tables Vol C Tables 4.2.6.8 and 6.1.1.4'
H H 0.0000 0.0000 'International Tables Vol C Tables 4.2.6.8 and 6.1.1.4'
N N 0.0061 0.0033 'International Tables Vol C Tables 4.2.6.8 and 6.1.1.4'
S S 0.1246 0.1234 'International Tables Vol C Tables 4.2.6.8 and 6.1.1.4'
Cl Cl 0.1484 0.1585 'International Tables Vol C Tables 4.2.6.8 and 6.1.1.4'
Cu Cu 0.3201 1.2651 'International Tables Vol C Tables 4.2.6.8 and 6.1.1.4'

loop_
_geom_angle_atom_site_label_1
_geom_angle_atom_site_label_2
_geom_angle_atom_site_label_3
_geom_angle
_geom_angle_site_symmetry_1
_geom_angle_site_symmetry_3
N4 Cu1 N2 173.54(12) . .
N4 Cu1 N1 93.68(11) . .
N2 Cu1 N1 79.87(11) . .
N4 Cu1 N3 79.13(11) . .
N2 Cu1 N3 103.74(11) . .
N1 Cu1 N3 120.54(11) . .
N4 Cu1 Cl1 91.39(10) . .
N2 Cu1 Cl1 92.40(9) . .
N1 Cu1 Cl1 122.22(8) . .
N3 Cu1 Cl1 116.94(9) . .
Cl2 Cu2 Cl2 134.86(7) 2 .
Cl2 Cu2 Cl3 98.68(4) 2 2
Cl2 Cu2 Cl3 101.08(4) . 2
Cl2 Cu2 Cl3 101.08(4) 2 .
Cl2 Cu2 Cl3 98.68(4) . .
Cl3 Cu2 Cl3 126.90(6) 2 .
C9 S1 S2 101.31(14) . .
C10 S2 S1 107.45(14) . .
C1 N1 C5 117.4(3) . .
C1 N1 Cu1 129.4(2) . .
C5 N1 Cu1 113.1(2) . .
C9 N2 C6 117.2(3) . .
C9 N2 Cu1 127.0(2) . .
C6 N2 Cu1 113.5(2) . .
C10 N3 C13 115.0(3) . .
C10 N3 Cu1 133.3(2) . .
C13 N3 Cu1 110.0(2) . .
C14 N4 C18 119.7(3) . .
C14 N4 Cu1 117.6(2) . .
C18 N4 Cu1 122.7(2) . .
C11 N5 C10 116.3(3) . .
C9 N6 C8 114.8(3) . .
N1 C1 C2 123.1(3) . .
N1 C1 H1A 118.5 . .
C2 C1 H1A 118.5 . .
C1 C2 C3 119.4(4) . .
C1 C2 H2A 120.3 . .
C3 C2 H2A 120.3 . .
C2 C3 C4 118.6(4) . .
C2 C3 H3A 120.7 . .
C4 C3 H3A 120.7 . .
C5 C4 C3 118.5(4) . .
C5 C4 H4A 120.8 . .
C3 C4 H4A 120.8 . .
N1 C5 C4 123.0(3) . .
N1 C5 C6 114.2(3) . .
C4 C5 C6 122.8(3) . .
N2 C6 C7 120.1(3) . .
N2 C6 C5 116.1(3) . .
C7 C6 C5 123.8(3) . .
C8 C7 C6 116.8(4) . .
C8 C7 H7A 121.6 . .
C6 C7 H7A 121.6 . .
N6 C8 C7 124.0(4) . .
N6 C8 H8A 118.0 . .
C7 C8 H8A 118.0 . .
N6 C9 N2 126.6(3) . .
N6 C9 S1 116.3(3) . .
N2 C9 S1 117.1(2) . .
N5 C10 N3 127.0(3) . .
N5 C10 S2 109.1(3) . .
N3 C10 S2 123.8(3) . .
N5 C11 C12 122.7(4) . .
N5 C11 H11A 118.7 . .
C12 C11 H11A 118.7 . .
C13 C12 C11 116.9(4) . .
C13 C12 H12A 121.6 . .
C11 C12 H12A 121.6 . .
N3 C13 C12 121.8(3) . .
N3 C13 C14 115.1(3) . .
C12 C13 C14 123.1(3) . .
N4 C14 C15 121.3(3) . .
N4 C14 C13 115.7(3) . .
C15 C14 C13 123.0(3) . .
C16 C15 C14 118.6(4) . .
C16 C15 H15A 120.7 . .
C14 C15 H15A 120.7 . .
C17 C16 C15 120.0(3) . .
C17 C16 H16A 120.0 . .
C15 C16 H16A 120.0 . .
C16 C17 C18 118.9(4) . .
C16 C17 H17A 120.6 . .
C18 C17 H17A 120.6 . .
N4 C18 C17 121.4(4) . .
N4 C18 H18A 119.3 . .
C17 C18 H18A 119.3 . .

loop_
_geom_bond_atom_site_label_1
_geom_bond_atom_site_label_2
_geom_bond_distance
_geom_bond_site_symmetry_2
Cu1 N4 1.974(3) .
Cu1 N2 2.000(3) .
Cu1 N1 2.076(3) .
Cu1 N3 2.160(3) .
Cu1 Cl1 2.3080(12) .
Cu2 Cl2 2.2259(10) 2
Cu2 Cl2 2.2259(10) .
Cu2 Cl3 2.2673(11) 2
Cu2 Cl3 2.2673(11) .
S1 C9 1.775(4) .
S1 S2 2.0253(17) .
S2 C10 1.775(4) .
N1 C1 1.328(4) .
N1 C5 1.343(4) .
N2 C9 1.331(4) .
N2 C6 1.346(4) .
N3 C10 1.332(4) .
N3 C13 1.357(4) .
N4 C14 1.334(4) .
N4 C18 1.338(4) .
N5 C11 1.313(5) .
N5 C10 1.321(5) .
N6 C9 1.318(4) .
N6 C8 1.330(5) .
C1 C2 1.366(6) .
C1 H1A 0.9300 .
C2 C3 1.369(6) .
C2 H2A 0.9300 .
C3 C4 1.383(6) .
C3 H3A 0.9300 .
C4 C5 1.372(5) .
C4 H4A 0.9300 .
C5 C6 1.466(5) .
C6 C7 1.383(5) .
C7 C8 1.364(6) .
C7 H7A 0.9300 .
C8 H8A 0.9300 .
C11 C12 1.375(6) .
C11 H11A 0.9300 .
C12 C13 1.370(5) .
C12 H12A 0.9300 .
C13 C14 1.474(5) .
C14 C15 1.383(5) .
C15 C16 1.369(6) .
C15 H15A 0.9300 .
C16 C17 1.368(6) .
C16 H16A 0.9300 .
C17 C18 1.374(5) .
C17 H17A 0.9300 .
C18 H18A 0.9300 .
